data_2013597
loop_
_publ_author_name
'Kennedy, Alan R. '
'Mair, Francis S.'

_publ_section_title
;
 A magnesium--bis(diaryldiketiminate) complex
;
_journal_issue 12
_journal_name_full 'Acta Crystallographica Section C'
_journal_page_first m549
_journal_page_last m551
_journal_paper_doi 10.1107/S010827010302376X
_journal_volume 59
_journal_year 2003
_chemical_formula_iupac '[Mg (C23 H29 N2)2]'
_chemical_formula_moiety 'C46 H58 Mg N4'
_chemical_formula_sum 'C46 H58 Mg N4'
_chemical_formula_weight 691.27
_chemical_name_systematic
;
bis[N,N'-bis(2-isopropylphenyl)pentane-2,4-diiminato]magnesium(II)
;
_space_group_IT_number 14
_symmetry_cell_setting monoclinic
_symmetry_space_group_name_Hall '-P 2ybc'
_symmetry_space_group_name_H-M 'P 1 21/c 1'
_atom_sites_solution_hydrogens geom
_atom_sites_solution_primary direct
_atom_sites_solution_secondary difmap
_audit_creation_method SHELXL-97
_cell_angle_alpha 90.00
_cell_angle_beta 95.484(5)
_cell_angle_gamma 90.00
_cell_formula_units_Z 4
_cell_length_a 16.6252(10)
_cell_length_b 10.6287(5)
_cell_length_c 23.831(2)
_cell_measurement_reflns_used 9856
_cell_measurement_temperature 173(2)
_cell_measurement_theta_max 27.48
_cell_measurement_theta_min 2.91
_cell_volume 4191.8(5)
_computing_cell_refinement 'DENZO and COLLECT'
_computing_data_collection
;
DENZO (Otwinowski & Minor, 1997) and COLLECT (Hooft, 1998)
;
_computing_data_reduction DENZO
_computing_molecular_graphics 'ORTEPII (Johnson, 1976)'
_computing_publication_material SHELXL97
_computing_structure_refinement 'SHELXL97 (Sheldrick, 1997)'
_computing_structure_solution 'SHELXS97 (Sheldrick, 1997)'
_diffrn_ambient_temperature 173(2)
_diffrn_measured_fraction_theta_full 0.991
_diffrn_measured_fraction_theta_max 0.991
_diffrn_measurement_device_type 'Nonius KappaCCD'
_diffrn_measurement_method '\w and \f scans'
_diffrn_radiation_monochromator graphite
_diffrn_radiation_source 'fine-focus sealed tube'
_diffrn_radiation_type MoK\a
_diffrn_radiation_wavelength 0.71073
_diffrn_reflns_av_R_equivalents 0.0534
_diffrn_reflns_av_sigmaI/netI 0.0808
_diffrn_reflns_limit_h_max 21
_diffrn_reflns_limit_h_min -21
_diffrn_reflns_limit_k_max 12
_diffrn_reflns_limit_k_min -13
_diffrn_reflns_limit_l_max 30
_diffrn_reflns_limit_l_min -30
_diffrn_reflns_number 18102
_diffrn_reflns_theta_full 27.51
_diffrn_reflns_theta_max 27.51
_diffrn_reflns_theta_min 2.92
_diffrn_standards_decay_% 0
_diffrn_standards_number 0
_exptl_absorpt_coefficient_mu 0.077
_exptl_absorpt_correction_type none
_exptl_crystal_colour colourless
_exptl_crystal_density_diffrn 1.095
_exptl_crystal_density_method 'not measured'
_exptl_crystal_description prism
_exptl_crystal_F_000 1496
_exptl_crystal_size_max 0.28
_exptl_crystal_size_mid 0.14
_exptl_crystal_size_min 0.12
_refine_diff_density_max 0.285
_refine_diff_density_min -0.244
_refine_ls_extinction_method none
_refine_ls_goodness_of_fit_ref 1.031
_refine_ls_hydrogen_treatment mixed
_refine_ls_matrix_type full
_refine_ls_number_parameters 479
_refine_ls_number_reflns 9565
_refine_ls_number_restraints 0
_refine_ls_restrained_S_all 1.031
_refine_ls_R_factor_all 0.1124
_refine_ls_R_factor_gt 0.0478
_refine_ls_shift/su_max 0.000
_refine_ls_shift/su_mean 0.000
_refine_ls_structure_factor_coef Fsqd
_refine_ls_weighting_details 'calc w=1/[\s^2^(Fo^2^)+(0.0545P)^2^] where P=(Fo^2^+2Fc^2^)/3'
_refine_ls_weighting_scheme calc
_refine_ls_wR_factor_gt 0.1018
_refine_ls_wR_factor_ref 0.1191
_reflns_number_gt 5453
_reflns_number_total 9565
_reflns_threshold_expression I>2\s(I)
_cod_data_source_file fr1440.cif
_cod_data_source_block I
_cod_original_sg_symbol_H-M 'P 21/c'
_cod_database_code 2013597
_cod_database_fobs_code 2013597

loop_
_symmetry_equiv_pos_as_xyz
'x, y, z'
'-x, y+1/2, -z+1/2'
'-x, -y, -z'
'x, -y-1/2, z-1/2'

loop_
_atom_site_label
_atom_site_fract_x
_atom_site_fract_y
_atom_site_fract_z
_atom_site_U_iso_or_equiv
_atom_site_adp_type
_atom_site_calc_flag
_atom_site_refinement_flags
_atom_site_occupancy
_atom_site_disorder_assembly
_atom_site_disorder_group
_atom_site_type_symbol
Mg1 0.71763(3) 0.37498(4) 0.57234(2) 0.02399(14) Uani d . 1 . . Mg
N1 0.66719(8) 0.22681(11) 0.61040(6) 0.0253(3) Uani d . 1 . . N
N2 0.70767(7) 0.28129(11) 0.49693(5) 0.0251(3) Uani d . 1 . . N
N3 0.65300(7) 0.53607(11) 0.58297(6) 0.0268(3) Uani d . 1 . . N
N4 0.82320(7) 0.47331(11) 0.58350(6) 0.0257(3) Uani d . 1 . . N
C1 0.68164(9) 0.21136(13) 0.67037(7) 0.0267(4) Uani d . 1 . . C
C2 0.74761(10) 0.13862(14) 0.69275(7) 0.0290(4) Uani d . 1 . . C
C3 0.76088(11) 0.12955(15) 0.75137(8) 0.0370(4) Uani d . 1 . . C
H3 0.8045 0.0796 0.7675 0.044 Uiso calc R 1 . . H
C4 0.71253(11) 0.19095(16) 0.78670(8) 0.0389(4) Uani d . 1 . . C
H4 0.7231 0.1831 0.8264 0.047 Uiso calc R 1 . . H
C5 0.64902(11) 0.26348(15) 0.76402(8) 0.0377(4) Uani d . 1 . . C
H5 0.6158 0.3065 0.7881 0.045 Uiso calc R 1 . . H
C6 0.63360(10) 0.27355(15) 0.70607(7) 0.0337(4) Uani d . 1 . . C
H6 0.5896 0.3236 0.6905 0.040 Uiso calc R 1 . . H
C7 0.80104(10) 0.07048(15) 0.65432(8) 0.0363(4) Uani d . 1 . . C
H7 0.8052 0.1257 0.6207 0.044 Uiso calc R 1 . . H
C8 0.88643(11) 0.04651(17) 0.68025(9) 0.0521(5) Uani d . 1 . . C
H8A 0.8856 -0.0167 0.7101 0.078 Uiso calc R 1 . . H
H8B 0.9096 0.1250 0.6962 0.078 Uiso calc R 1 . . H
H8C 0.9194 0.0157 0.6512 0.078 Uiso calc R 1 . . H
C9 0.76308(13) -0.05182(19) 0.63279(12) 0.0773(8) Uani d . 1 . . C
H9A 0.7564 -0.1078 0.6647 0.116 Uiso calc R 1 . . H
H9B 0.7981 -0.0922 0.6073 0.116 Uiso calc R 1 . . H
H9C 0.7102 -0.0347 0.6125 0.116 Uiso calc R 1 . . H
C10 0.60604(10) 0.16748(13) 0.58192(7) 0.0272(4) Uani d . 1 . . C
C11 0.59149(10) 0.16902(15) 0.52290(8) 0.0287(4) Uani d . 1 . . C
C12 0.64079(9) 0.21455(14) 0.48287(7) 0.0273(4) Uani d . 1 . . C
C13 0.54658(11) 0.09230(15) 0.61323(8) 0.0409(5) Uani d . 1 . . C
H13A 0.5762 0.0428 0.6431 0.061 Uiso calc R 1 . . H
H13B 0.5157 0.0357 0.5868 0.061 Uiso calc R 1 . . H
H13C 0.5095 0.1500 0.6299 0.061 Uiso calc R 1 . . H
C14 0.61436(10) 0.18717(16) 0.42176(7) 0.0373(4) Uani d . 1 . . C
H14A 0.6534 0.2234 0.3980 0.056 Uiso calc PR 0.50 . . H
H14B 0.5610 0.2243 0.4116 0.056 Uiso calc PR 0.50 . . H
H14C 0.6115 0.0959 0.4159 0.056 Uiso calc PR 0.50 . . H
H14D 0.5639 0.1390 0.4190 0.056 Uiso calc PR 0.50 . . H
H14E 0.6563 0.1382 0.4054 0.056 Uiso calc PR 0.50 . . H
H14F 0.6058 0.2665 0.4011 0.056 Uiso calc PR 0.50 . . H
C15 0.76423(9) 0.30235(14) 0.45613(7) 0.0274(4) Uani d . 1 . . C
C16 0.81386(10) 0.20628(15) 0.43876(7) 0.0332(4) Uani d . 1 . . C
C17 0.87299(11) 0.23894(19) 0.40343(8) 0.0453(5) Uani d . 1 . . C
H17 0.9070 0.1749 0.3910 0.054 Uiso calc R 1 . . H
C18 0.88360(11) 0.3611(2) 0.38603(8) 0.0485(5) Uani d . 1 . . C
H18 0.9244 0.3804 0.3620 0.058 Uiso calc R 1 . . H
C19 0.83459(11) 0.45497(18) 0.40369(8) 0.0426(5) Uani d . 1 . . C
H19 0.8417 0.5395 0.3922 0.051 Uiso calc R 1 . . H
C20 0.77503(10) 0.42535(15) 0.43830(7) 0.0330(4) Uani d . 1 . . C
H20 0.7410 0.4900 0.4501 0.040 Uiso calc R 1 . . H
C21 0.80791(11) 0.07077(15) 0.45886(8) 0.0411(5) Uani d . 1 . . C
H21 0.7587 0.0640 0.4797 0.049 Uiso calc R 1 . . H
C22 0.88095(13) 0.03628(18) 0.49966(9) 0.0596(6) Uani d . 1 . . C
H22A 0.9304 0.0460 0.4808 0.089 Uiso calc R 1 . . H
H22B 0.8761 -0.0512 0.5119 0.089 Uiso calc R 1 . . H
H22C 0.8833 0.0919 0.5326 0.089 Uiso calc R 1 . . H
C23 0.79883(15) -0.02393(18) 0.40976(10) 0.0668(7) Uani d . 1 . . C
H23A 0.7551 0.0033 0.3819 0.100 Uiso calc R 1 . . H
H23B 0.7861 -0.1073 0.4242 0.100 Uiso calc R 1 . . H
H23C 0.8495 -0.0281 0.3919 0.100 Uiso calc R 1 . . H
C24 0.57608(9) 0.52988(13) 0.60533(7) 0.0285(4) Uani d . 1 . . C
C25 0.56199(10) 0.58422(14) 0.65713(7) 0.0308(4) Uani d . 1 . . C
C26 0.48868(11) 0.55787(15) 0.67876(8) 0.0378(5) Uani d . 1 . . C
H26 0.4788 0.5920 0.7143 0.045 Uiso calc R 1 . . H
C27 0.42992(11) 0.48366(16) 0.65008(9) 0.0418(5) Uani d . 1 . . C
H27 0.3804 0.4678 0.6657 0.050 Uiso calc R 1 . . H
C28 0.44370(10) 0.43293(16) 0.59873(9) 0.0409(5) Uani d . 1 . . C
H28 0.4035 0.3827 0.5785 0.049 Uiso calc R 1 . . H
C29 0.51643(10) 0.45538(14) 0.57669(8) 0.0336(4) Uani d . 1 . . C
H29 0.5259 0.4194 0.5414 0.040 Uiso calc R 1 . . H
C30 0.62401(11) 0.66733(15) 0.69083(8) 0.0367(4) Uani d . 1 . . C
H30 0.6678 0.6872 0.6662 0.044 Uiso calc R 1 . . H
C31 0.58666(12) 0.79220(16) 0.70774(9) 0.0517(5) Uani d . 1 . . C
H31A 0.5584 0.8319 0.6743 0.078 Uiso calc R 1 . . H
H31B 0.6295 0.8483 0.7240 0.078 Uiso calc R 1 . . H
H31C 0.5482 0.7761 0.7356 0.078 Uiso calc R 1 . . H
C32 0.66269(13) 0.60130(18) 0.74348(9) 0.0571(6) Uani d . 1 . . C
H32A 0.6208 0.5792 0.7680 0.086 Uiso calc R 1 . . H
H32B 0.7021 0.6576 0.7637 0.086 Uiso calc R 1 . . H
H32C 0.6900 0.5246 0.7325 0.086 Uiso calc R 1 . . H
C33 0.67669(10) 0.64077(14) 0.55877(7) 0.0277(4) Uani d . 1 . . C
C34 0.75558(10) 0.65782(15) 0.54367(7) 0.0284(4) Uani d . 1 . . C
C35 0.82524(10) 0.58584(14) 0.55889(7) 0.0272(4) Uani d . 1 . . C
C36 0.61757(10) 0.74752(14) 0.54605(8) 0.0357(4) Uani d . 1 . . C
H36A 0.5669 0.7142 0.5275 0.054 Uiso calc R 1 . . H
H36B 0.6405 0.8084 0.5211 0.054 Uiso calc R 1 . . H
H36C 0.6070 0.7892 0.5813 0.054 Uiso calc R 1 . . H
C37 0.90481(10) 0.64131(15) 0.54561(8) 0.0389(5) Uani d . 1 . . C
H37A 0.9436 0.6374 0.5792 0.058 Uiso calc R 1 . . H
H37B 0.8968 0.7292 0.5340 0.058 Uiso calc R 1 . . H
H37C 0.9257 0.5934 0.5150 0.058 Uiso calc R 1 . . H
C38 0.89797(9) 0.41404(14) 0.60469(7) 0.0263(4) Uani d . 1 . . C
C39 0.92379(10) 0.42207(14) 0.66232(7) 0.0305(4) Uani d . 1 . . C
C40 0.99471(11) 0.35953(15) 0.68156(8) 0.0386(4) Uani d . 1 . . C
H40 1.0141 0.3654 0.7203 0.046 Uiso calc R 1 . . H
C41 1.03776(11) 0.28893(16) 0.64578(9) 0.0405(5) Uani d . 1 . . C
H41 1.0860 0.2471 0.6599 0.049 Uiso calc R 1 . . H
C42 1.01031(10) 0.27974(15) 0.58980(8) 0.0385(5) Uani d . 1 . . C
H42 1.0391 0.2303 0.5652 0.046 Uiso calc R 1 . . H
C43 0.94079(10) 0.34244(15) 0.56918(8) 0.0336(4) Uani d . 1 . . C
H43 0.9222 0.3363 0.5303 0.040 Uiso calc R 1 . . H
C44 0.87574(11) 0.49676(16) 0.70215(8) 0.0413(5) Uani d . 1 . . C
H44 0.8178 0.4936 0.6865 0.050 Uiso calc R 1 . . H
C45 0.88042(13) 0.44309(19) 0.76177(8) 0.0549(6) Uani d . 1 . . C
H45A 0.8661 0.3536 0.7601 0.082 Uiso calc R 1 . . H
H45B 0.8427 0.4884 0.7836 0.082 Uiso calc R 1 . . H
H45C 0.9355 0.4527 0.7799 0.082 Uiso calc R 1 . . H
C46 0.90110(16) 0.63585(17) 0.70421(9) 0.0681(7) Uani d . 1 . . C
H46A 0.9581 0.6425 0.7187 0.102 Uiso calc R 1 . . H
H46B 0.8678 0.6821 0.7290 0.102 Uiso calc R 1 . . H
H46C 0.8935 0.6716 0.6662 0.102 Uiso calc R 1 . . H
H34A 0.7647(8) 0.7342(13) 0.5244(6) 0.024(4) Uiso d . 1 . . H
H11A 0.5436(9) 0.1284(13) 0.5082(6) 0.025(4) Uiso d . 1 . . H

loop_
_atom_site_aniso_label
_atom_site_aniso_U_11
_atom_site_aniso_U_22
_atom_site_aniso_U_33
_atom_site_aniso_U_12
_atom_site_aniso_U_13
_atom_site_aniso_U_23
Mg1 0.0227(3) 0.0246(3) 0.0247(3) -0.0021(2) 0.0023(2) 0.0002(2)
N1 0.0247(7) 0.0273(7) 0.0236(8) -0.0006(6) 0.0006(6) 0.0030(6)
N2 0.0235(7) 0.0267(7) 0.0251(8) -0.0020(6) 0.0022(6) -0.0003(6)
N3 0.0244(7) 0.0274(7) 0.0288(8) -0.0002(6) 0.0033(6) -0.0008(6)
N4 0.0235(7) 0.0272(7) 0.0260(8) -0.0011(6) 0.0007(6) 0.0006(6)
C1 0.0280(9) 0.0251(8) 0.0270(10) -0.0050(7) 0.0027(8) 0.0054(7)
C2 0.0287(9) 0.0293(9) 0.0285(10) -0.0060(7) 0.0011(8) 0.0032(8)
C3 0.0358(10) 0.0412(10) 0.0333(11) -0.0007(8) -0.0010(9) 0.0084(9)
C4 0.0418(11) 0.0499(11) 0.0252(10) -0.0063(9) 0.0033(9) 0.0067(9)
C5 0.0398(11) 0.0433(10) 0.0315(11) 0.0002(9) 0.0106(9) 0.0022(8)
C6 0.0354(10) 0.0343(9) 0.0321(11) 0.0034(8) 0.0068(9) 0.0061(8)
C7 0.0347(10) 0.0373(10) 0.0363(11) 0.0054(8) 0.0004(9) 0.0009(8)
C8 0.0326(11) 0.0622(13) 0.0613(15) 0.0038(10) 0.0034(10) -0.0037(11)
C9 0.0449(13) 0.0696(15) 0.116(2) 0.0005(11) 0.0026(14) -0.0484(15)
C10 0.0253(9) 0.0225(8) 0.0340(11) -0.0006(7) 0.0044(8) 0.0034(7)
C11 0.0230(9) 0.0289(9) 0.0333(11) -0.0053(7) -0.0028(8) -0.0008(8)
C12 0.0269(9) 0.0264(8) 0.0281(10) 0.0024(7) -0.0001(8) -0.0005(7)
C13 0.0366(11) 0.0433(10) 0.0430(12) -0.0136(8) 0.0046(9) 0.0062(9)
C14 0.0358(10) 0.0434(10) 0.0319(11) -0.0078(8) -0.0015(9) -0.0025(8)
C15 0.0242(9) 0.0365(10) 0.0206(9) -0.0051(7) -0.0027(7) -0.0025(7)
C16 0.0287(9) 0.0446(10) 0.0260(10) 0.0020(8) 0.0004(8) -0.0008(8)
C17 0.0321(11) 0.0701(14) 0.0340(12) 0.0066(10) 0.0045(9) -0.0012(10)
C18 0.0291(10) 0.0821(15) 0.0343(12) -0.0119(10) 0.0035(9) 0.0093(11)
C19 0.0414(11) 0.0541(12) 0.0309(11) -0.0192(10) -0.0039(9) 0.0068(9)
C20 0.0354(10) 0.0352(10) 0.0274(10) -0.0087(8) -0.0017(8) -0.0003(8)
C21 0.0419(11) 0.0421(11) 0.0398(12) 0.0107(9) 0.0073(10) -0.0028(9)
C22 0.0633(15) 0.0546(13) 0.0591(16) 0.0172(11) -0.0035(12) 0.0059(11)
C23 0.0848(18) 0.0524(13) 0.0625(16) 0.0104(12) 0.0039(14) -0.0159(12)
C24 0.0270(9) 0.0244(8) 0.0344(11) 0.0040(7) 0.0047(8) 0.0041(8)
C25 0.0309(10) 0.0288(9) 0.0334(11) 0.0047(7) 0.0061(8) 0.0006(8)
C26 0.0370(11) 0.0372(10) 0.0411(12) 0.0064(9) 0.0132(9) -0.0001(9)
C27 0.0282(10) 0.0437(11) 0.0553(14) 0.0022(9) 0.0131(10) 0.0036(10)
C28 0.0283(10) 0.0403(10) 0.0534(14) -0.0027(8) 0.0005(9) -0.0029(9)
C29 0.0283(10) 0.0329(9) 0.0392(11) 0.0033(8) 0.0003(9) -0.0032(8)
C30 0.0386(11) 0.0387(10) 0.0333(11) -0.0023(8) 0.0071(9) -0.0066(8)
C31 0.0624(14) 0.0408(11) 0.0524(14) -0.0020(10) 0.0075(11) -0.0130(10)
C32 0.0559(14) 0.0575(12) 0.0549(15) -0.0028(11) -0.0098(12) -0.0041(11)
C33 0.0303(9) 0.0271(9) 0.0250(10) 0.0010(7) -0.0014(8) -0.0039(7)
C34 0.0331(10) 0.0235(9) 0.0284(10) -0.0029(8) 0.0028(8) 0.0039(7)
C35 0.0286(9) 0.0297(9) 0.0231(10) -0.0058(7) 0.0013(8) -0.0028(7)
C36 0.0350(10) 0.0321(9) 0.0392(12) 0.0017(8) -0.0006(9) 0.0016(8)
C37 0.0308(10) 0.0392(10) 0.0469(12) -0.0070(8) 0.0055(9) 0.0077(9)
C38 0.0218(9) 0.0260(8) 0.0310(10) -0.0069(7) 0.0019(8) 0.0015(7)
C39 0.0277(9) 0.0327(9) 0.0304(11) -0.0058(8) -0.0005(8) 0.0013(8)
C40 0.0334(10) 0.0470(11) 0.0336(11) -0.0042(9) -0.0061(9) 0.0061(9)
C41 0.0278(10) 0.0436(11) 0.0493(13) 0.0033(8) 0.0007(10) 0.0129(10)
C42 0.0330(10) 0.0400(10) 0.0439(13) 0.0046(8) 0.0114(10) 0.0041(9)
C43 0.0310(10) 0.0405(10) 0.0295(10) -0.0022(8) 0.0040(8) 0.0002(8)
C44 0.0370(11) 0.0559(12) 0.0297(11) 0.0026(9) -0.0030(9) -0.0061(9)
C45 0.0554(14) 0.0742(14) 0.0359(12) -0.0086(11) 0.0089(11) -0.0020(11)
C46 0.109(2) 0.0515(13) 0.0449(14) 0.0111(12) 0.0105(14) -0.0094(10)

loop_
_atom_type_symbol
_atom_type_description
_atom_type_scat_dispersion_real
_atom_type_scat_dispersion_imag
_atom_type_scat_source
Mg Mg 0.0486 0.0363 'International Tables Vol C Tables 4.2.6.8 and 6.1.1.4'
N N 0.0061 0.0033 'International Tables Vol C Tables 4.2.6.8 and 6.1.1.4'
C C 0.0033 0.0016 'International Tables Vol C Tables 4.2.6.8 and 6.1.1.4'
H H 0.0000 0.0000 'International Tables Vol C Tables 4.2.6.8 and 6.1.1.4'

loop_
_geom_angle_atom_site_label_1
_geom_angle_atom_site_label_2
_geom_angle_atom_site_label_3
_geom_angle
_geom_angle_publ_flag
N1 Mg1 N4 136.40(6) y
N1 Mg1 N2 90.73(5) y
N4 Mg1 N2 111.12(5) y
N1 Mg1 N3 110.35(5) y
N4 Mg1 N3 90.61(5) y
N2 Mg1 N3 121.02(6) y
C10 N1 C1 120.13(13) ?
C10 N1 Mg1 117.88(11) ?
C1 N1 Mg1 119.65(10) ?
C12 N2 C15 119.85(13) ?
C12 N2 Mg1 118.32(10) ?
C15 N2 Mg1 121.08(10) ?
C33 N3 C24 120.74(13) ?
C33 N3 Mg1 117.70(10) ?
C24 N3 Mg1 120.30(10) ?
C35 N4 C38 119.25(13) ?
C35 N4 Mg1 117.39(10) ?
C38 N4 Mg1 121.65(9) ?
C6 C1 C2 120.21(16) ?
C6 C1 N1 120.27(14) ?
C2 C1 N1 119.41(14) ?
C3 C2 C1 117.44(15) ?
C3 C2 C7 121.64(15) ?
C1 C2 C7 120.91(15) ?
C4 C3 C2 122.09(17) ?
C4 C3 H3 119.0 ?
C2 C3 H3 119.0 ?
C5 C4 C3 119.64(17) ?
C5 C4 H4 120.2 ?
C3 C4 H4 120.2 ?
C4 C5 C6 119.82(17) ?
C4 C5 H5 120.1 ?
C6 C5 H5 120.1 ?
C5 C6 C1 120.79(16) ?
C5 C6 H6 119.6 ?
C1 C6 H6 119.6 ?
C9 C7 C8 109.76(15) ?
C9 C7 C2 111.42(15) ?
C8 C7 C2 114.42(15) ?
C9 C7 H7 106.9 ?
C8 C7 H7 106.9 ?
C2 C7 H7 106.9 ?
C7 C8 H8A 109.5 ?
C7 C8 H8B 109.5 ?
H8A C8 H8B 109.5 ?
C7 C8 H8C 109.5 ?
H8A C8 H8C 109.5 ?
H8B C8 H8C 109.5 ?
C7 C9 H9A 109.5 ?
C7 C9 H9B 109.5 ?
H9A C9 H9B 109.5 ?
C7 C9 H9C 109.5 ?
H9A C9 H9C 109.5 ?
H9B C9 H9C 109.5 ?
N1 C10 C11 123.85(15) ?
N1 C10 C13 120.07(15) ?
C11 C10 C13 116.07(15) ?
C12 C11 C10 129.02(16) ?
C12 C11 H11A 115.6(9) ?
C10 C11 H11A 115.2(9) ?
N2 C12 C11 122.69(16) ?
N2 C12 C14 120.24(14) ?
C11 C12 C14 117.07(15) ?
C10 C13 H13A 109.5 ?
C10 C13 H13B 109.5 ?
H13A C13 H13B 109.5 ?
C10 C13 H13C 109.5 ?
H13A C13 H13C 109.5 ?
H13B C13 H13C 109.5 ?
C12 C14 H14A 109.5 ?
C12 C14 H14B 109.5 ?
H14A C14 H14B 109.5 ?
C12 C14 H14C 109.5 ?
H14A C14 H14C 109.5 ?
H14B C14 H14C 109.5 ?
C12 C14 H14D 109.5 ?
H14A C14 H14D 141.1 ?
H14B C14 H14D 56.3 ?
H14C C14 H14D 56.3 ?
C12 C14 H14E 109.5 ?
H14A C14 H14E 56.3 ?
H14B C14 H14E 141.1 ?
H14C C14 H14E 56.3 ?
H14D C14 H14E 109.5 ?
C12 C14 H14F 109.5 ?
H14A C14 H14F 56.3 ?
H14B C14 H14F 56.3 ?
H14C C14 H14F 141.1 ?
H14D C14 H14F 109.5 ?
H14E C14 H14F 109.5 ?
C20 C15 C16 119.87(15) ?
C20 C15 N2 117.78(14) ?
C16 C15 N2 122.01(14) ?
C17 C16 C15 117.73(16) ?
C17 C16 C21 119.64(15) ?
C15 C16 C21 122.58(15) ?
C18 C17 C16 122.16(17) ?
C18 C17 H17 118.9 ?
C16 C17 H17 118.9 ?
C19 C18 C17 119.53(17) ?
C19 C18 H18 120.2 ?
C17 C18 H18 120.2 ?
C18 C19 C20 119.64(17) ?
C18 C19 H19 120.2 ?
C20 C19 H19 120.2 ?
C19 C20 C15 121.07(17) ?
C19 C20 H20 119.5 ?
C15 C20 H20 119.5 ?
C16 C21 C22 110.84(15) ?
C16 C21 C23 112.54(16) ?
C22 C21 C23 109.96(16) ?
C16 C21 H21 107.8 ?
C22 C21 H21 107.8 ?
C23 C21 H21 107.8 ?
C21 C22 H22A 109.5 ?
C21 C22 H22B 109.5 ?
H22A C22 H22B 109.5 ?
C21 C22 H22C 109.5 ?
H22A C22 H22C 109.5 ?
H22B C22 H22C 109.5 ?
C21 C23 H23A 109.5 ?
C21 C23 H23B 109.5 ?
H23A C23 H23B 109.5 ?
C21 C23 H23C 109.5 ?
H23A C23 H23C 109.5 ?
H23B C23 H23C 109.5 ?
C29 C24 C25 119.57(15) ?
C29 C24 N3 117.51(15) ?
C25 C24 N3 122.57(15) ?
C26 C25 C24 117.86(16) ?
C26 C25 C30 119.43(16) ?
C24 C25 C30 122.69(15) ?
C27 C26 C25 122.12(17) ?
C27 C26 H26 118.9 ?
C25 C26 H26 118.9 ?
C28 C27 C26 119.52(17) ?
C28 C27 H27 120.2 ?
C26 C27 H27 120.2 ?
C27 C28 C29 119.70(17) ?
C27 C28 H28 120.2 ?
C29 C28 H28 120.2 ?
C28 C29 C24 121.20(17) ?
C28 C29 H29 119.4 ?
C24 C29 H29 119.4 ?
C32 C30 C25 112.15(14) ?
C32 C30 C31 109.34(15) ?
C25 C30 C31 111.62(15) ?
C32 C30 H30 107.9 ?
C25 C30 H30 107.9 ?
C31 C30 H30 107.9 ?
C30 C31 H31A 109.5 ?
C30 C31 H31B 109.5 ?
H31A C31 H31B 109.5 ?
C30 C31 H31C 109.5 ?
H31A C31 H31C 109.5 ?
H31B C31 H31C 109.5 ?
C30 C32 H32A 109.5 ?
C30 C32 H32B 109.5 ?
H32A C32 H32B 109.5 ?
C30 C32 H32C 109.5 ?
H32A C32 H32C 109.5 ?
H32B C32 H32C 109.5 ?
N3 C33 C34 122.78(14) ?
N3 C33 C36 120.05(14) ?
C34 C33 C36 117.17(14) ?
C33 C34 C35 129.04(15) ?
C33 C34 H34A 115.4(9) ?
C35 C34 H34A 115.0(9) ?
N4 C35 C34 123.11(14) ?
N4 C35 C37 120.14(14) ?
C34 C35 C37 116.75(14) ?
C33 C36 H36A 109.5 ?
C33 C36 H36B 109.5 ?
H36A C36 H36B 109.5 ?
C33 C36 H36C 109.5 ?
H36A C36 H36C 109.5 ?
H36B C36 H36C 109.5 ?
C35 C37 H37A 109.5 ?
C35 C37 H37B 109.5 ?
H37A C37 H37B 109.5 ?
C35 C37 H37C 109.5 ?
H37A C37 H37C 109.5 ?
H37B C37 H37C 109.5 ?
C43 C38 C39 120.34(15) ?
C43 C38 N4 120.18(15) ?
C39 C38 N4 119.33(14) ?
C40 C39 C38 117.64(16) ?
C40 C39 C44 121.48(16) ?
C38 C39 C44 120.87(15) ?
C41 C40 C39 121.79(18) ?
C41 C40 H40 119.1 ?
C39 C40 H40 119.1 ?
C42 C41 C40 119.60(17) ?
C42 C41 H41 120.2 ?
C40 C41 H41 120.2 ?
C41 C42 C43 120.02(17) ?
C41 C42 H42 120.0 ?
C43 C42 H42 120.0 ?
C42 C43 C38 120.57(17) ?
C42 C43 H43 119.7 ?
C38 C43 H43 119.7 ?
C39 C44 C45 113.75(15) ?
C39 C44 C46 111.29(16) ?
C45 C44 C46 109.90(16) ?
C39 C44 H44 107.2 ?
C45 C44 H44 107.2 ?
C46 C44 H44 107.2 ?
C44 C45 H45A 109.5 ?
C44 C45 H45B 109.5 ?
H45A C45 H45B 109.5 ?
C44 C45 H45C 109.5 ?
H45A C45 H45C 109.5 ?
H45B C45 H45C 109.5 ?
C44 C46 H46A 109.5 ?
C44 C46 H46B 109.5 ?
H46A C46 H46B 109.5 ?
C44 C46 H46C 109.5 ?
H46A C46 H46C 109.5 ?
H46B C46 H46C 109.5 ?

loop_
_geom_bond_atom_site_label_1
_geom_bond_atom_site_label_2
_geom_bond_site_symmetry_2
_geom_bond_distance
_geom_bond_publ_flag
Mg1 N1 . 2.0374(13) y
Mg1 N4 . 2.0383(13) y
Mg1 N2 . 2.0475(14) y
Mg1 N3 . 2.0499(13) y
N1 C10 . 1.327(2) ?
N1 C1 . 1.436(2) ?
N2 C12 . 1.3344(19) ?
N2 C15 . 1.4332(19) ?
N3 C33 . 1.3303(19) ?
N3 C24 . 1.4331(19) ?
N4 C35 . 1.3339(19) ?
N4 C38 . 1.4412(19) ?
C1 C6 . 1.389(2) ?
C1 C2 . 1.405(2) ?
C2 C3 . 1.396(2) ?
C2 C7 . 1.519(2) ?
C3 C4 . 1.382(2) ?
C3 H3 . 0.9500 ?
C4 C5 . 1.376(2) ?
C4 H4 . 0.9500 ?
C5 C6 . 1.384(2) ?
C5 H5 . 0.9500 ?
C6 H6 . 0.9500 ?
C7 C9 . 1.513(2) ?
C7 C8 . 1.515(2) ?
C7 H7 . 1.0000 ?
C8 H8A . 0.9800 ?
C8 H8B . 0.9800 ?
C8 H8C . 0.9800 ?
C9 H9A . 0.9800 ?
C9 H9B . 0.9800 ?
C9 H9C . 0.9800 ?
C10 C11 . 1.404(2) ?
C10 C13 . 1.521(2) ?
C11 C12 . 1.402(2) ?
C11 H11A . 0.944(15) ?
C12 C14 . 1.509(2) ?
C13 H13A . 0.9800 ?
C13 H13B . 0.9800 ?
C13 H13C . 0.9800 ?
C14 H14A . 0.9800 ?
C14 H14B . 0.9800 ?
C14 H14C . 0.9800 ?
C14 H14D . 0.9800 ?
C14 H14E . 0.9800 ?
C14 H14F . 0.9800 ?
C15 C20 . 1.392(2) ?
C15 C16 . 1.400(2) ?
C16 C17 . 1.398(2) ?
C16 C21 . 1.524(2) ?
C17 C18 . 1.379(3) ?
C17 H17 . 0.9500 ?
C18 C19 . 1.379(3) ?
C18 H18 . 0.9500 ?
C19 C20 . 1.384(2) ?
C19 H19 . 0.9500 ?
C20 H20 . 0.9500 ?
C21 C22 . 1.526(3) ?
C21 C23 . 1.540(3) ?
C21 H21 . 1.0000 ?
C22 H22A . 0.9800 ?
C22 H22B . 0.9800 ?
C22 H22C . 0.9800 ?
C23 H23A . 0.9800 ?
C23 H23B . 0.9800 ?
C23 H23C . 0.9800 ?
C24 C29 . 1.395(2) ?
C24 C25 . 1.403(2) ?
C25 C26 . 1.396(2) ?
C25 C30 . 1.527(2) ?
C26 C27 . 1.384(2) ?
C26 H26 . 0.9500 ?
C27 C28 . 1.376(3) ?
C27 H27 . 0.9500 ?
C28 C29 . 1.384(2) ?
C28 H28 . 0.9500 ?
C29 H29 . 0.9500 ?
C30 C32 . 1.525(3) ?
C30 C31 . 1.535(2) ?
C30 H30 . 1.0000 ?
C31 H31A . 0.9800 ?
C31 H31B . 0.9800 ?
C31 H31C . 0.9800 ?
C32 H32A . 0.9800 ?
C32 H32B . 0.9800 ?
C32 H32C . 0.9800 ?
C33 C34 . 1.405(2) ?
C33 C36 . 1.513(2) ?
C34 C35 . 1.406(2) ?
C34 H34A . 0.952(14) ?
C35 C37 . 1.509(2) ?
C36 H36A . 0.9800 ?
C36 H36B . 0.9800 ?
C36 H36C . 0.9800 ?
C37 H37A . 0.9800 ?
C37 H37B . 0.9800 ?
C37 H37C . 0.9800 ?
C38 C43 . 1.385(2) ?
C38 C39 . 1.402(2) ?
C39 C40 . 1.392(2) ?
C39 C44 . 1.521(2) ?
C40 C41 . 1.385(2) ?
C40 H40 . 0.9500 ?
C41 C42 . 1.372(2) ?
C41 H41 . 0.9500 ?
C42 C43 . 1.383(2) ?
C42 H42 . 0.9500 ?
C43 H43 . 0.9500 ?
C44 C45 . 1.526(2) ?
C44 C46 . 1.537(3) ?
C44 H44 . 1.0000 ?
C45 H45A . 0.9800 ?
C45 H45B . 0.9800 ?
C45 H45C . 0.9800 ?
C46 H46A . 0.9800 ?
C46 H46B . 0.9800 ?
C46 H46C . 0.9800 ?

loop_
_geom_torsion_atom_site_label_1
_geom_torsion_atom_site_label_2
_geom_torsion_atom_site_label_3
_geom_torsion_atom_site_label_4
_geom_torsion
N4 Mg1 N1 C10 -162.12(11)
N2 Mg1 N1 C10 -39.72(11)
N3 Mg1 N1 C10 83.94(12)
N4 Mg1 N1 C1 35.25(14)
N2 Mg1 N1 C1 157.64(11)
N3 Mg1 N1 C1 -78.69(12)
N1 Mg1 N2 C12 40.06(11)
N4 Mg1 N2 C12 -178.57(10)
N3 Mg1 N2 C12 -74.36(12)
N1 Mg1 N2 C15 -149.87(11)
N4 Mg1 N2 C15 -8.50(13)
N3 Mg1 N2 C15 95.71(12)
N1 Mg1 N3 C33 -177.69(11)
N4 Mg1 N3 C33 41.39(12)
N2 Mg1 N3 C33 -73.87(13)
N1 Mg1 N3 C24 -10.42(14)
N4 Mg1 N3 C24 -151.34(12)
N2 Mg1 N3 C24 93.40(13)
N1 Mg1 N4 C35 -162.64(11)
N2 Mg1 N4 C35 82.20(12)
N3 Mg1 N4 C35 -41.62(12)
N1 Mg1 N4 C38 32.36(15)
N2 Mg1 N4 C38 -82.81(13)
N3 Mg1 N4 C38 153.38(12)
C10 N1 C1 C6 -76.77(19)
Mg1 N1 C1 C6 85.46(16)
C10 N1 C1 C2 106.86(17)
Mg1 N1 C1 C2 -90.91(15)
C6 C1 C2 C3 1.6(2)
N1 C1 C2 C3 177.96(13)
C6 C1 C2 C7 -179.70(14)
N1 C1 C2 C7 -3.3(2)
C1 C2 C3 C4 -1.2(2)
C7 C2 C3 C4 -179.86(15)
C2 C3 C4 C5 0.1(3)
C3 C4 C5 C6 0.6(3)
C4 C5 C6 C1 -0.1(3)
C2 C1 C6 C5 -1.0(2)
N1 C1 C6 C5 -177.33(14)
C3 C2 C7 C9 97.9(2)
C1 C2 C7 C9 -80.7(2)
C3 C2 C7 C8 -27.3(2)
C1 C2 C7 C8 154.04(15)
C1 N1 C10 C11 -174.60(14)
Mg1 N1 C10 C11 22.9(2)
C1 N1 C10 C13 5.5(2)
Mg1 N1 C10 C13 -157.08(11)
N1 C10 C11 C12 9.7(3)
C13 C10 C11 C12 -170.38(15)
C15 N2 C12 C11 166.84(14)
Mg1 N2 C12 C11 -22.97(19)
C15 N2 C12 C14 -14.4(2)
Mg1 N2 C12 C14 155.83(12)
C10 C11 C12 N2 -9.5(3)
C10 C11 C12 C14 171.63(16)
C12 N2 C15 C20 114.61(16)
Mg1 N2 C15 C20 -55.31(18)
C12 N2 C15 C16 -72.2(2)
Mg1 N2 C15 C16 117.93(14)
C20 C15 C16 C17 -0.2(2)
N2 C15 C16 C17 -173.31(15)
C20 C15 C16 C21 177.10(16)
N2 C15 C16 C21 4.0(2)
C15 C16 C17 C18 0.4(3)
C21 C16 C17 C18 -176.97(17)
C16 C17 C18 C19 -0.1(3)
C17 C18 C19 C20 -0.5(3)
C18 C19 C20 C15 0.7(3)
C16 C15 C20 C19 -0.3(2)
N2 C15 C20 C19 173.05(15)
C17 C16 C21 C22 68.7(2)
C15 C16 C21 C22 -108.57(19)
C17 C16 C21 C23 -54.9(2)
C15 C16 C21 C23 127.82(18)
C33 N3 C24 C29 109.35(17)
Mg1 N3 C24 C29 -57.53(18)
C33 N3 C24 C25 -77.5(2)
Mg1 N3 C24 C25 115.62(14)
C29 C24 C25 C26 1.8(2)
N3 C24 C25 C26 -171.18(14)
C29 C24 C25 C30 -179.69(15)
N3 C24 C25 C30 7.3(2)
C24 C25 C26 C27 -1.8(2)
C30 C25 C26 C27 179.69(15)
C25 C26 C27 C28 0.5(3)
C26 C27 C28 C29 0.8(3)
C27 C28 C29 C24 -0.7(3)
C25 C24 C29 C28 -0.6(2)
N3 C24 C29 C28 172.72(15)
C26 C25 C30 C32 70.7(2)
C24 C25 C30 C32 -107.79(19)
C26 C25 C30 C31 -52.4(2)
C24 C25 C30 C31 129.11(17)
C24 N3 C33 C34 170.50(15)
Mg1 N3 C33 C34 -22.3(2)
C24 N3 C33 C36 -9.9(2)
Mg1 N3 C33 C36 157.32(12)
N3 C33 C34 C35 -12.6(3)
C36 C33 C34 C35 167.79(16)
C38 N4 C35 C34 -171.44(15)
Mg1 N4 C35 C34 23.2(2)
C38 N4 C35 C37 9.1(2)
Mg1 N4 C35 C37 -156.29(12)
C33 C34 C35 N4 12.2(3)
C33 C34 C35 C37 -168.35(16)
C35 N4 C38 C43 -85.61(18)
Mg1 N4 C38 C43 79.13(17)
C35 N4 C38 C39 98.97(17)
Mg1 N4 C38 C39 -96.29(15)
C43 C38 C39 C40 2.2(2)
N4 C38 C39 C40 177.57(13)
C43 C38 C39 C44 -177.90(14)
N4 C38 C39 C44 -2.5(2)
C38 C39 C40 C41 -1.6(2)
C44 C39 C40 C41 178.46(15)
C39 C40 C41 C42 0.0(3)
C40 C41 C42 C43 1.1(3)
C41 C42 C43 C38 -0.5(2)
C39 C38 C43 C42 -1.2(2)
N4 C38 C43 C42 -176.54(14)
C40 C39 C44 C45 -32.0(2)
C38 C39 C44 C45 148.01(16)
C40 C39 C44 C46 92.7(2)
C38 C39 C44 C46 -87.20(19)
